data_4321070
loop_
_publ_author_name
'Prabodha Wijetunge'
'Chandrika P. Kulatilleke'
'Luke T. Dressel'
'Mary Jane Heeg'
'L. A. Ochrymowycz'
'D. B. Rorabacher'

_publ_section_title
;
 Effect of Conformational Constraints on Gated Electron-Transfer Kinetics.
 3. Copper(II/I) Complexes with cis- and
 trans-Cyclopentanediyl-1,4,8,11-tetrathiacyclotetradecane1
;
_journal_name_full 'Inorganic Chemistry'
_journal_page_first 2897
_journal_page_last 2905
_journal_paper_doi 10.1021/ic0000909
_journal_volume 39
_journal_year 2000
_chemical_formula_sum 'C13 H26 Cl2 Cu O9 S4'
_chemical_formula_weight 589.02
_chemical_name_systematic
;
 ?
;
_space_group_IT_number 33
_symmetry_cell_setting orthorhombic
_symmetry_space_group_name_Hall 'P 2c -2n'
_symmetry_space_group_name_H-M 'P n a 21'
_atom_sites_solution_hydrogens geom
_atom_sites_solution_primary direct
_atom_sites_solution_secondary difmap
_audit_creation_method SHELXL
_cell_angle_alpha 90.00
_cell_angle_beta 90.00
_cell_angle_gamma 90.00
_cell_formula_units_Z 4
_cell_length_a 16.2369(9)
_cell_length_b 13.6473(8)
_cell_length_c 10.4642(5)
_cell_measurement_reflns_used 7309
_cell_measurement_temperature 295(2)
_cell_volume 2318.8(2)
_computing_cell_refinement 'Bruker SAINT'
_computing_data_collection 'Bruker SMART'
_computing_data_reduction 'Bruker SAINT'
_computing_molecular_graphics SHELXTL-Plus
_computing_publication_material SHELXL-93
_computing_structure_refinement 'SHELXL-93 (Sheldrick, 1993)'
_computing_structure_solution 'SHELXS-86 (Sheldrick, 1990)'
_diffrn_ambient_temperature 295(2)
_diffrn_measurement_device 'Bruker P4/CCD'
_diffrn_measurement_method 'SMART CCD'
_diffrn_radiation_monochromator graphite
_diffrn_radiation_source 'fine-focus sealed tube'
_diffrn_radiation_type MoK\a
_diffrn_radiation_wavelength 0.71073
_diffrn_reflns_av_R_equivalents 0.037
_diffrn_reflns_av_sigmaI/netI 0.0346
_diffrn_reflns_limit_h_max 21
_diffrn_reflns_limit_h_min 0
_diffrn_reflns_limit_k_max 18
_diffrn_reflns_limit_k_min 0
_diffrn_reflns_limit_l_max 13
_diffrn_reflns_limit_l_min -5
_diffrn_reflns_number 15988
_diffrn_reflns_theta_max 28.31
_diffrn_reflns_theta_min 1.95
_exptl_absorpt_coefficient_mu 1.574
_exptl_absorpt_correction_type multi-scan
_exptl_crystal_colour dark
_exptl_crystal_density_diffrn 1.687
_exptl_crystal_description plate
_exptl_crystal_F_000 1212
_exptl_crystal_size_max 0.40
_exptl_crystal_size_mid 0.40
_exptl_crystal_size_min 0.10
_refine_diff_density_max 0.586
_refine_diff_density_min -0.316
_refine_diff_density_rms 0.079
_refine_ls_abs_structure_details 'Flack H D (1983), Acta Cryst. A39, 876-881'
_refine_ls_abs_structure_Flack 0.03(2)
_refine_ls_extinction_coef 0.0000(5)
_refine_ls_extinction_expression Fc^*^=kFc[1+0.001xFc^2^\l^3^/sin(2\q)]^-1/4^
_refine_ls_extinction_method SHELXL
_refine_ls_goodness_of_fit_all 0.940
_refine_ls_goodness_of_fit_obs 1.008
_refine_ls_matrix_type full
_refine_ls_number_parameters 271
_refine_ls_number_reflns 3714
_refine_ls_number_restraints 1
_refine_ls_restrained_S_all 0.949
_refine_ls_restrained_S_obs 1.008
_refine_ls_R_factor_all 0.0627
_refine_ls_R_factor_obs 0.0446
_refine_ls_shift/esd_max -4.304
_refine_ls_shift/esd_mean 0.093
_refine_ls_structure_factor_coef Fsqd
_refine_ls_weighting_details 'w=1/[\s^2^(Fo^2^)+(0.0969P)^2^+0.0000P] where P=(Fo^2^+2Fc^2^)/3'
_refine_ls_weighting_scheme calc
_refine_ls_wR_factor_all 0.1300
_refine_ls_wR_factor_obs 0.1192
_reflns_number_observed 2818
_reflns_number_total 3715
_reflns_observed_criterion >2sigma(I)
_cod_data_source_file ic0000909_3.cif
_cod_data_source_block pack
_cod_depositor_comments
;
The following automatic conversions were performed:

'_exptl_absorpt_correction_type' value 'Multi-scan' changed to
'multi-scan' according to the built-in table from CIF Core dictionary
named 'cif_core.dic' version 2.4.1 from 2010-06-29.

Automatic conversion script
Id: cif_fix_values 1646 2011-03-28 12:23:43Z adriana 

The following automatic conversions were performed:

'_refine_ls_weighting_scheme' value 'calc
w=1/[\s^2^(Fo^2^)+(0.0969P)^2^+0.0000P] where P=(Fo^2^+2Fc^2^)/3' was
changed to 'calc'. New tag '_refine_ls_weighting_details' was
created. The value of the new tag was set to
'w=1/[\s^2^(Fo^2^)+(0.0969P)^2^+0.0000P] where P=(Fo^2^+2Fc^2^)/3'.

Automatic conversion script
Id: cif_fix_values 3143 2015-03-26 13:38:13Z robertas 
;
_cod_database_code 4321070

loop_
_symmetry_equiv_pos_as_xyz
'x, y, z'
'-x, -y, z+1/2'
'x+1/2, -y+1/2, z'
'-x+1/2, y+1/2, z+1/2'

loop_
_atom_site_aniso_label
_atom_site_aniso_U_11
_atom_site_aniso_U_22
_atom_site_aniso_U_33
_atom_site_aniso_U_23
_atom_site_aniso_U_13
_atom_site_aniso_U_12
Cu1 0.0500(3) 0.0590(4) 0.0388(3) -0.0060(4) -0.0006(3) 0.0011(3)
S1 0.0777(9) 0.0588(8) 0.0394(7) 0.0025(6) -0.0008(6) 0.0106(7)
S2 0.0606(8) 0.0595(8) 0.0435(6) -0.0066(6) 0.0065(6) -0.0030(7)
S3 0.0782(11) 0.119(2) 0.0626(9) -0.0174(11) -0.0243(9) 0.0235(11)
S4 0.0552(8) 0.0685(9) 0.0750(10) -0.0109(8) 0.0131(8) -0.0044(7)
O1 0.089(3) 0.065(3) 0.078(3) -0.020(2) 0.016(2) -0.013(2)
C1 0.069(4) 0.072(4) 0.053(3) -0.014(3) -0.006(3) 0.021(3)
C2 0.072(5) 0.178(10) 0.093(6) -0.053(7) -0.041(5) 0.039(6)
C3 0.087(6) 0.248(14) 0.125(10) -0.048(10) -0.020(6) -0.051(8)
C4 0.078(4) 0.134(7) 0.103(6) -0.028(7) 0.005(5) -0.035(5)
C5 0.061(3) 0.075(4) 0.052(3) -0.025(3) 0.007(3) -0.009(3)
C6 0.104(5) 0.079(5) 0.062(4) 0.010(4) 0.027(4) -0.002(4)
C7 0.177(10) 0.092(6) 0.070(5) 0.010(5) -0.002(6) -0.001(7)
C8 0.126(7) 0.128(7) 0.069(4) 0.031(5) -0.006(5) 0.037(6)
C9 0.079(5) 0.105(6) 0.079(5) -0.003(4) -0.018(4) 0.027(4)
C10 0.057(3) 0.109(6) 0.107(7) -0.023(5) -0.012(4) 0.009(4)
C11 0.078(4) 0.064(4) 0.064(4) -0.018(3) 0.018(3) 0.003(3)
C12 0.094(4) 0.074(4) 0.038(2) -0.007(3) 0.018(3) 0.014(4)
C13 0.092(4) 0.062(4) 0.035(2) -0.006(3) -0.003(3) 0.000(3)
Cl1 0.0659(7) 0.0572(7) 0.0660(8) 0.0010(7) 0.0027(7) -0.0013(6)
Cl2 0.0995(12) 0.0635(10) 0.0670(9) -0.0143(8) 0.0031(9) -0.0021(8)

loop_
_atom_site_label
_atom_site_type_symbol
_atom_site_fract_x
_atom_site_fract_y
_atom_site_fract_z
_atom_site_U_iso_or_equiv
_atom_site_thermal_displace_type
_atom_site_occupancy
_atom_site_calc_flag
_atom_site_refinement_flags
_atom_site_disorder_group
Cu1 Cu 0.79536(4) -0.01320(5) 1.00260(7) 0.0493(2) Uani 1 d . .
S1 S 0.71841(10) 0.01254(11) 0.81542(14) 0.0586(4) Uani 1 d . .
S2 S 0.67390(9) -0.04255(11) 1.11679(13) 0.0545(3) Uani 1 d . .
S3 S 0.87894(11) -0.0626(2) 1.1694(2) 0.0867(6) Uani 1 d . .
S4 S 0.91076(10) -0.01397(12) 0.8689(2) 0.0662(4) Uani 1 d . .
O1 O 0.7896(3) 0.1456(3) 1.0561(5) 0.0775(13) Uani 1 d . .
C1 C 0.6169(4) -0.0074(5) 0.8808(7) 0.065(2) Uani 1 d . .
H1 H 0.5998(4) 0.0537(5) 0.9221(7) 0.077 Uiso 1 calc R .
C2 C 0.5475(5) -0.0380(9) 0.7909(10) 0.114(4) Uani 1 d . .
H2A H 0.5173(5) 0.0191(9) 0.7618(10) 0.137 Uiso 1 calc R .
H2B H 0.5697(5) -0.0717(9) 0.7169(10) 0.137 Uiso 1 calc R .
C3 C 0.4926(6) -0.1042(12) 0.8645(11) 0.153(5) Uani 1 d . .
H3A H 0.4359(6) -0.0820(12) 0.8589(11) 0.184 Uiso 1 calc R .
H3B H 0.4957(6) -0.1704(12) 0.8312(11) 0.184 Uiso 1 calc R .
C4 C 0.5218(4) -0.1015(7) 1.0013(10) 0.105(3) Uani 1 d . .
H4A H 0.5101(4) -0.1625(7) 1.0453(10) 0.126 Uiso 1 calc R .
H4B H 0.4973(4) -0.0475(7) 1.0481(10) 0.126 Uiso 1 calc R .
C5 C 0.6161(3) -0.0863(5) 0.9818(5) 0.0625(15) Uani 1 d . .
H5 H 0.6412(3) -0.1463(5) 0.9482(5) 0.075 Uiso 1 calc R .
C6 C 0.6818(5) -0.1516(6) 1.2143(7) 0.082(2) Uani 1 d . .
H6A H 0.6303(5) -0.1602(6) 1.2599(7) 0.098 Uiso 1 calc R .
H6B H 0.6885(5) -0.2076(6) 1.1582(7) 0.098 Uiso 1 calc R .
C7 C 0.7476(7) -0.1522(8) 1.3056(10) 0.113(3) Uani 1 d . .
H7A H 0.7482(7) -0.0896(8) 1.3495(10) 0.136 Uiso 1 calc R .
H7B H 0.7363(7) -0.2024(8) 1.3689(10) 0.136 Uiso 1 calc R .
C8 C 0.8299(6) -0.1701(8) 1.2513(9) 0.107(3) Uani 1 d . .
H8A H 0.8258(6) -0.2234(8) 1.1903(9) 0.129 Uiso 1 calc R .
H8B H 0.8661(6) -0.1916(8) 1.3195(9) 0.129 Uiso 1 calc R .
C9 C 0.9601(5) -0.1241(7) 1.0763(8) 0.088(2) Uani 1 d . .
H9A H 1.0051(5) -0.1421(7) 1.1324(8) 0.105 Uiso 1 calc R .
H9B H 0.9382(5) -0.1835(7) 1.0386(8) 0.105 Uiso 1 calc R .
C10 C 0.9910(4) -0.0590(6) 0.9744(9) 0.091(2) Uani 1 d . .
H10A H 1.0314(4) -0.0944(6) 0.9240(9) 0.109 Uiso 1 calc R .
H10B H 1.0186(4) -0.0035(6) 1.0133(9) 0.109 Uiso 1 calc R .
C11 C 0.8900(4) -0.1205(5) 0.7703(6) 0.069(2) Uani 1 d . .
H11A H 0.9405(4) -0.1411(5) 0.7286(6) 0.082 Uiso 1 calc R .
H11B H 0.8713(4) -0.1740(5) 0.8240(6) 0.082 Uiso 1 calc R .
C12 C 0.8266(4) -0.0992(5) 0.6720(6) 0.069(2) Uani 1 d . .
H12A H 0.8308(4) -0.1487(5) 0.6058(6) 0.083 Uiso 1 calc R .
H12B H 0.8399(4) -0.0367(5) 0.6330(6) 0.083 Uiso 1 calc R .
C13 C 0.7378(4) -0.0953(5) 0.7167(5) 0.063(2) Uani 1 d . .
H13A H 0.7253(4) -0.1539(5) 0.7655(5) 0.076 Uiso 1 calc R .
H13B H 0.7016(4) -0.0939(5) 0.6429(5) 0.076 Uiso 1 calc R .
Cl1 Cl 0.51338(8) -0.23208(10) 0.4874(2) 0.0630(4) Uani 1 d . .
O2 O 0.5808(9) -0.1718(12) 0.5027(16) 0.106(4) Uiso 0.50 d P 1
O3 O 0.4399(8) -0.2015(11) 0.5421(15) 0.076(3) Uiso 0.50 d P 1
O4 O 0.5345(9) -0.3237(10) 0.5461(15) 0.102(4) Uiso 0.50 d P 1
O5 O 0.4966(8) -0.2093(11) 0.3534(15) 0.109(4) Uiso 0.50 d P 1
O2A O 0.5364(24) -0.2946(30) 0.3881(43) 0.143(15) Uiso 0.25 d P 2
O3A O 0.5967(13) -0.2179(17) 0.5216(23) 0.083(6) Uiso 0.25 d P 2
O4A O 0.4992(10) -0.3370(11) 0.4904(19) 0.061(4) Uiso 0.25 d P 2
O5A O 0.4244(13) -0.2290(17) 0.5004(27) 0.081(6) Uiso 0.25 d P 2
O2B O 0.5569(11) -0.2819(15) 0.6031(20) 0.071(5) Uiso 0.25 d P 2
O3B O 0.5532(9) -0.1344(11) 0.4861(16) 0.052(3) Uiso 0.25 d P 2
O4B O 0.5176(13) -0.2649(17) 0.3568(20) 0.062(5) Uiso 0.25 d P 2
O5B O 0.4593(15) -0.1781(18) 0.5744(24) 0.081(7) Uiso 0.25 d P 2
Cl2 Cl 0.75917(12) 0.14791(13) 0.4357(2) 0.0767(5) Uani 1 d . .
O6 O 0.7258(6) 0.2469(8) 0.4551(11) 0.082(3) Uiso 0.60 d P 1
O7 O 0.8261(5) 0.1411(6) 0.5319(10) 0.087(2) Uiso 0.60 d P 1
O8 O 0.7072(7) 0.0722(9) 0.4931(16) 0.124(4) Uiso 0.60 d P 1
O9 O 0.8025(13) 0.1457(15) 0.3304(24) 0.177(7) Uiso 0.60 d P 1
O6A O 0.7264(8) 0.1363(11) 0.3018(15) 0.086(4) Uiso 0.40 d P 2
O7A O 0.7058(9) 0.2230(12) 0.4740(16) 0.080(5) Uiso 0.40 d P 2
O8A O 0.8427(12) 0.1814(15) 0.3895(21) 0.126(6) Uiso 0.40 d P 2
O9A O 0.7411(17) 0.0524(22) 0.4163(38) 0.184(11) Uiso 0.40 d P 2

loop_
_atom_type_symbol
_atom_type_description
_atom_type_scat_dispersion_real
_atom_type_scat_dispersion_imag
_atom_type_scat_source
C C 0.0033 0.0016 'International Tables Vol C Tables 4.2.6.8 and 6.1.1.4'
H H 0.0000 0.0000 'International Tables Vol C Tables 4.2.6.8 and 6.1.1.4'
O O 0.0106 0.0060 'International Tables Vol C Tables 4.2.6.8 and 6.1.1.4'
S S 0.1246 0.1234 'International Tables Vol C Tables 4.2.6.8 and 6.1.1.4'
Cl Cl 0.1484 0.1585 'International Tables Vol C Tables 4.2.6.8 and 6.1.1.4'
Cu Cu 0.3201 1.2651 'International Tables Vol C Tables 4.2.6.8 and 6.1.1.4'

loop_
_geom_angle_atom_site_label_1
_geom_angle_atom_site_label_2
_geom_angle_atom_site_label_3
_geom_angle
_geom_angle_site_symmetry_1
_geom_angle_site_symmetry_3
_geom_angle_publ_flag
O1 Cu1 S3 96.8(2) . . ?
O1 Cu1 S4 100.80(13) . . ?
S3 Cu1 S4 88.86(7) . . ?
O1 Cu1 S2 90.15(12) . . ?
S3 Cu1 S2 93.39(7) . . ?
S4 Cu1 S2 168.48(6) . . ?
O1 Cu1 S1 92.4(2) . . ?
S3 Cu1 S1 170.15(7) . . ?
S4 Cu1 S1 85.86(7) . . ?
S2 Cu1 S1 90.18(6) . . ?
C1 S1 C13 104.5(3) . . ?
C1 S1 Cu1 98.5(2) . . ?
C13 S1 Cu1 105.1(2) . . ?
C5 S2 C6 102.0(4) . . ?
C5 S2 Cu1 95.5(2) . . ?
C6 S2 Cu1 111.7(3) . . ?
C9 S3 C8 100.9(4) . . ?
C9 S3 Cu1 98.8(3) . . ?
C8 S3 Cu1 108.9(3) . . ?
C10 S4 C11 102.0(3) . . ?
C10 S4 Cu1 102.3(3) . . ?
C11 S4 Cu1 101.3(2) . . ?
C5 C1 C2 103.4(7) . . ?
C5 C1 S1 112.3(4) . . ?
C2 C1 S1 118.8(6) . . ?
C3 C2 C1 106.8(8) . . ?
C4 C3 C2 106.8(7) . . ?
C3 C4 C5 100.8(7) . . ?
C1 C5 C4 101.2(6) . . ?
C1 C5 S2 108.1(4) . . ?
C4 C5 S2 117.0(5) . . ?
C7 C6 S2 115.7(7) . . ?
C8 C7 C6 114.8(9) . . ?
C7 C8 S3 115.6(7) . . ?
C10 C9 S3 110.6(6) . . ?
C9 C10 S4 113.5(5) . . ?
C12 C11 S4 111.4(5) . . ?
C11 C12 C13 117.0(5) . . ?
C12 C13 S1 111.5(4) . . ?
O2 Cl1 O3 117.1(10) . . ?
O3A Cl1 O4B 103.7(13) . . ?
O3A Cl1 O5B 110.4(14) . . ?
O4B Cl1 O5B 140.9(15) . . ?
O2 Cl1 O4 106.2(10) . . ?
O3 Cl1 O4 106.9(7) . . ?
O2 Cl1 O5 97.6(9) . . ?
O3 Cl1 O5 99.9(8) . . ?
O4 Cl1 O5 129.8(9) . . ?
O3A Cl1 O4A 106.4(12) . . ?
O4B Cl1 O4A 73.8(12) . . ?
O5B Cl1 O4A 112.8(11) . . ?
O3A Cl1 O3B 57.4(11) . . ?
O4B Cl1 O3B 104.5(10) . . ?
O5B Cl1 O3B 79.3(11) . . ?
O4A Cl1 O3B 163.3(9) . . ?
O3A Cl1 O5A 157.7(15) . . ?
O4B Cl1 O5A 98.4(14) . . ?
O5B Cl1 O5A 48.0(15) . . ?
O4A Cl1 O5A 82.4(11) . . ?
O3B Cl1 O5A 114.1(11) . . ?
O3A Cl1 O2A 90.9(19) . . ?
O4B Cl1 O2A 24.5(17) . . ?
O5B Cl1 O2A 158.7(19) . . ?
O4A Cl1 O2A 57.0(18) . . ?
O3B Cl1 O2A 115.2(18) . . ?
O5A Cl1 O2A 110.7(18) . . ?
O3A Cl1 O2B 55.2(12) . . ?
O4B Cl1 O2B 125.4(13) . . ?
O5B Cl1 O2B 90.5(12) . . ?
O4A Cl1 O2B 67.9(10) . . ?
O3B Cl1 O2B 101.7(10) . . ?
O5A Cl1 O2B 113.0(12) . . ?
O2A Cl1 O2B 101.0(19) . . ?
O4B O2A Cl1 81.8(49) . . ?
O4B O2A O4A 119.2(59) . . ?
Cl1 O2A O4A 63.5(20) . . ?
O3B O3A Cl1 63.8(10) . . ?
O3B O3A O2B 116.4(17) . . ?
Cl1 O3A O2B 67.7(13) . . ?
Cl1 O4A O2A 59.5(18) . . ?
Cl1 O4A O2B 59.0(9) . . ?
O2A O4A O2B 96.5(20) . . ?
Cl1 O4A O4B 52.8(9) . . ?
O2A O4A O4B 17.7(18) . . ?
O2B O4A O4B 102.4(12) . . ?
O5B O5A Cl1 66.6(14) . . ?
O3A O2B Cl1 57.1(12) . . ?
O3A O2B O4A 96.3(17) . . ?
Cl1 O2B O4A 53.0(8) . . ?
O3A O3B Cl1 58.8(10) . . ?
O2A O4B Cl1 73.7(49) . . ?
O2A O4B O4A 43.1(47) . . ?
Cl1 O4B O4A 53.4(9) . . ?
O5A O5B Cl1 65.5(15) . . ?
O9A Cl2 O7A 127.9(14) . . ?
O9A Cl2 O8A 116.0(15) . . ?
O7A Cl2 O8A 115.2(10) . . ?
O9 Cl2 O6 109.6(10) . . ?
O9 Cl2 O8 129.8(11) . . ?
O6 Cl2 O8 112.4(7) . . ?
O9A Cl2 O6A 71.5(17) . . ?
O7A Cl2 O6A 97.1(9) . . ?
O8A Cl2 O6A 92.9(10) . . ?
O9 Cl2 O7 100.2(10) . . ?
O6 Cl2 O7 103.5(5) . . ?
O8 Cl2 O7 95.7(7) . . ?
Cl2 O6A O9A 49.9(13) . . ?
Cl2 O9A O6A 58.6(14) . . ?

loop_
_geom_bond_atom_site_label_1
_geom_bond_atom_site_label_2
_geom_bond_distance
_geom_bond_site_symmetry_2
_geom_bond_publ_flag
Cu1 O1 2.241(5) . ?
Cu1 S3 2.312(2) . ?
Cu1 S4 2.339(2) . ?
Cu1 S2 2.340(2) . ?
Cu1 S1 2.350(2) . ?
S1 C1 1.806(7) . ?
S1 C13 1.825(6) . ?
S2 C5 1.798(6) . ?
S2 C6 1.809(7) . ?
S3 C9 1.841(8) . ?
S3 C8 1.876(10) . ?
S4 C10 1.815(8) . ?
S4 C11 1.815(6) . ?
C1 C5 1.508(9) . ?
C1 C2 1.525(10) . ?
C2 C3 1.49(2) . ?
C3 C4 1.508(14) . ?
C4 C5 1.559(9) . ?
C6 C7 1.433(14) . ?
C7 C8 1.473(14) . ?
C9 C10 1.475(12) . ?
C11 C12 1.484(10) . ?
C12 C13 1.517(9) . ?
Cl1 O2 1.379(13) . ?
Cl1 O3 1.388(12) . ?
Cl1 O3A 1.41(2) . ?
Cl1 O4B 1.44(2) . ?
Cl1 O5B 1.46(2) . ?
Cl1 O4 1.435(13) . ?
Cl1 O5 1.46(2) . ?
Cl1 O4A 1.45(2) . ?
Cl1 O3B 1.481(14) . ?
Cl1 O5A 1.45(2) . ?
Cl1 O2A 1.40(4) . ?
Cl1 O2B 1.56(2) . ?
O2A O4B 0.60(4) . ?
O2A O4A 1.36(5) . ?
O3A O3B 1.39(3) . ?
O3A O2B 1.38(3) . ?
O4A O2B 1.68(3) . ?
O4A O4B 1.74(3) . ?
O5A O5B 1.19(4) . ?
Cl2 O9A 1.35(3) . ?
Cl2 O9 1.31(2) . ?
Cl2 O7A 1.400(15) . ?
Cl2 O8A 1.51(2) . ?
Cl2 O6 1.469(11) . ?
Cl2 O8 1.463(13) . ?
Cl2 O6A 1.51(2) . ?
Cl2 O7 1.484(10) . ?
O6A O9A 1.68(4) . ?

loop_
_geom_torsion_atom_site_label_1
_geom_torsion_atom_site_label_2
_geom_torsion_atom_site_label_3
_geom_torsion_atom_site_label_4
_geom_torsion
_geom_torsion_site_symmetry_1
_geom_torsion_site_symmetry_2
_geom_torsion_site_symmetry_3
_geom_torsion_site_symmetry_4
_geom_torsion_publ_flag
O1 Cu1 S1 C1 -90.4(2) . . . . ?
S3 Cu1 S1 C1 111.1(5) . . . . ?
S4 Cu1 S1 C1 168.9(2) . . . . ?
S2 Cu1 S1 C1 -0.2(2) . . . . ?
O1 Cu1 S1 C13 162.0(3) . . . . ?
S3 Cu1 S1 C13 3.5(5) . . . . ?
S4 Cu1 S1 C13 61.4(2) . . . . ?
S2 Cu1 S1 C13 -107.8(2) . . . . ?
O1 Cu1 S2 C5 119.8(3) . . . . ?
S3 Cu1 S2 C5 -143.3(2) . . . . ?
S4 Cu1 S2 C5 -42.3(4) . . . . ?
S1 Cu1 S2 C5 27.5(2) . . . . ?
O1 Cu1 S2 C6 -135.0(3) . . . . ?
S3 Cu1 S2 C6 -38.1(3) . . . . ?
S4 Cu1 S2 C6 62.9(5) . . . . ?
S1 Cu1 S2 C6 132.7(3) . . . . ?
O1 Cu1 S3 C9 -126.6(3) . . . . ?
S4 Cu1 S3 C9 -25.8(3) . . . . ?
S2 Cu1 S3 C9 142.9(3) . . . . ?
S1 Cu1 S3 C9 31.8(6) . . . . ?
O1 Cu1 S3 C8 128.6(4) . . . . ?
S4 Cu1 S3 C8 -130.6(4) . . . . ?
S2 Cu1 S3 C8 38.1(4) . . . . ?
S1 Cu1 S3 C8 -73.1(6) . . . . ?
O1 Cu1 S4 C10 100.0(3) . . . . ?
S3 Cu1 S4 C10 3.3(3) . . . . ?
S2 Cu1 S4 C10 -98.2(4) . . . . ?
S1 Cu1 S4 C10 -168.4(3) . . . . ?
O1 Cu1 S4 C11 -155.0(3) . . . . ?
S3 Cu1 S4 C11 108.3(3) . . . . ?
S2 Cu1 S4 C11 6.8(5) . . . . ?
S1 Cu1 S4 C11 -63.4(3) . . . . ?
C13 S1 C1 C5 72.3(5) . . . . ?
Cu1 S1 C1 C5 -35.7(4) . . . . ?
C13 S1 C1 C2 -48.5(7) . . . . ?
Cu1 S1 C1 C2 -156.5(6) . . . . ?
C5 C1 C2 C3 21.0(10) . . . . ?
S1 C1 C2 C3 146.2(8) . . . . ?
C1 C2 C3 C4 7.9(13) . . . . ?
C2 C3 C4 C5 -32.5(12) . . . . ?
C2 C1 C5 C4 -40.5(7) . . . . ?
S1 C1 C5 C4 -169.8(5) . . . . ?
C2 C1 C5 S2 -163.9(5) . . . . ?
S1 C1 C5 S2 66.8(5) . . . . ?
C3 C4 C5 C1 45.0(9) . . . . ?
C3 C4 C5 S2 162.1(8) . . . . ?
C6 S2 C5 C1 -170.5(4) . . . . ?
Cu1 S2 C5 C1 -57.0(4) . . . . ?
C6 S2 C5 C4 76.2(6) . . . . ?
Cu1 S2 C5 C4 -170.3(6) . . . . ?
C5 S2 C6 C7 158.6(7) . . . . ?
Cu1 S2 C6 C7 57.7(7) . . . . ?
S2 C6 C7 C8 -75.9(10) . . . . ?
C6 C7 C8 S3 77.7(11) . . . . ?
C9 S3 C8 C7 -163.1(8) . . . . ?
Cu1 S3 C8 C7 -59.8(9) . . . . ?
C8 S3 C9 C10 162.8(6) . . . . ?
Cu1 S3 C9 C10 51.5(6) . . . . ?
S3 C9 C10 S4 -55.5(7) . . . . ?
C11 S4 C10 C9 -76.0(6) . . . . ?
Cu1 S4 C10 C9 28.5(6) . . . . ?
C10 S4 C11 C12 -178.2(5) . . . . ?
Cu1 S4 C11 C12 76.5(5) . . . . ?
S4 C11 C12 C13 -76.6(7) . . . . ?
C11 C12 C13 S1 70.2(7) . . . . ?
C1 S1 C13 C12 -170.2(4) . . . . ?
Cu1 S1 C13 C12 -67.1(4) . . . . ?
O2 Cl1 O2A O4B -95.9(46) . . . . ?
O3 Cl1 O2A O4B 63.1(58) . . . . ?
O3A Cl1 O2A O4B -122.5(47) . . . . ?
O4B Cl1 O2A O4B 0.000(5) . . . . ?
O5B Cl1 O2A O4B 61.6(85) . . . . ?
O4 Cl1 O2A O4B 160.9(52) . . . . ?
O5 Cl1 O2A O4B -5.5(38) . . . . ?
O4A Cl1 O2A O4B 128.5(54) . . . . ?
O3B Cl1 O2A O4B -68.5(49) . . . . ?
O5A Cl1 O2A O4B 62.9(51) . . . . ?
O2B Cl1 O2A O4B -177.1(45) . . . . ?
O2 Cl1 O2A O4A 135.7(15) . . . . ?
O3 Cl1 O2A O4A -65.4(29) . . . . ?
O3A Cl1 O2A O4A 109.0(18) . . . . ?
O4B Cl1 O2A O4A -128.5(54) . . . . ?
O5B Cl1 O2A O4A -66.9(62) . . . . ?
O4 Cl1 O2A O4A 32.5(11) . . . . ?
O5 Cl1 O2A O4A -133.9(22) . . . . ?
O4A Cl1 O2A O4A 0.0 . . . . ?
O3B Cl1 O2A O4A 163.0(12) . . . . ?
O5A Cl1 O2A O4A -65.5(20) . . . . ?
O2B Cl1 O2A O4A 54.4(16) . . . . ?
O2 Cl1 O3A O3B 2.4(24) . . . . ?
O3 Cl1 O3A O3B -65.5(16) . . . . ?
O4B Cl1 O3A O3B 98.6(13) . . . . ?
O5B Cl1 O3A O3B -61.8(14) . . . . ?
O4 Cl1 O3A O3B -167.0(12) . . . . ?
O5 Cl1 O3A O3B 64.8(12) . . . . ?
O4A Cl1 O3A O3B 175.5(11) . . . . ?
O3B Cl1 O3A O3B 0.0 . . . . ?
O5A Cl1 O3A O3B -73.7(37) . . . . ?
O2A Cl1 O3A O3B 119.8(21) . . . . ?
O2B Cl1 O3A O3B -137.5(16) . . . . ?
O2 Cl1 O3A O2B 139.9(32) . . . . ?
O3 Cl1 O3A O2B 72.0(17) . . . . ?
O4B Cl1 O3A O2B -123.9(15) . . . . ?
O5B Cl1 O3A O2B 75.7(16) . . . . ?
O4 Cl1 O3A O2B -29.5(11) . . . . ?
O5 Cl1 O3A O2B -157.7(12) . . . . ?
O4A Cl1 O3A O2B -47.1(15) . . . . ?
O3B Cl1 O3A O2B 137.5(16) . . . . ?
O5A Cl1 O3A O2B 63.7(38) . . . . ?
O2A Cl1 O3A O2B -102.8(21) . . . . ?
O2B Cl1 O3A O2B 0.000(3) . . . . ?
O2 Cl1 O4A O2A -75.2(25) . . . . ?
O3 Cl1 O4A O2A 140.5(21) . . . . ?
O3A Cl1 O4A O2A -80.1(24) . . . . ?
O4B Cl1 O4A O2A 19.8(22) . . . . ?
O5B Cl1 O4A O2A 158.8(23) . . . . ?
O4 Cl1 O4A O2A -112.0(24) . . . . ?
O5 Cl1 O4A O2A 38.4(21) . . . . ?
O3B Cl1 O4A O2A -66.7(43) . . . . ?
O5A Cl1 O4A O2A 120.8(22) . . . . ?
O2A Cl1 O4A O2A 0.0 . . . . ?
O2B Cl1 O4A O2A -120.5(21) . . . . ?
O2 Cl1 O4A O2B 45.3(16) . . . . ?
O3 Cl1 O4A O2B -99.0(10) . . . . ?
O3A Cl1 O4A O2B 40.4(13) . . . . ?
O4B Cl1 O4A O2B 140.3(13) . . . . ?
O5B Cl1 O4A O2B -80.7(14) . . . . ?
O4 Cl1 O4A O2B 8.5(15) . . . . ?
O5 Cl1 O4A O2B 159.0(9) . . . . ?
O3B Cl1 O4A O2B 53.8(37) . . . . ?
O5A Cl1 O4A O2B -118.6(13) . . . . ?
O2A Cl1 O4A O2B 120.5(21) . . . . ?
O2B Cl1 O4A O2B 0.0 . . . . ?
O2 Cl1 O4A O4B -95.0(16) . . . . ?
O3 Cl1 O4A O4B 120.7(12) . . . . ?
O3A Cl1 O4A O4B -99.9(14) . . . . ?
O4B Cl1 O4A O4B 0.0 . . . . ?
O5B Cl1 O4A O4B 139.0(15) . . . . ?
O4 Cl1 O4A O4B -131.8(18) . . . . ?
O5 Cl1 O4A O4B 18.7(11) . . . . ?
O3B Cl1 O4A O4B -86.5(36) . . . . ?
O5A Cl1 O4A O4B 101.1(15) . . . . ?
O2A Cl1 O4A O4B -19.8(22) . . . . ?
O2B Cl1 O4A O4B -140.3(13) . . . . ?
O4B O2A O4A Cl1 -62.6(61) . . . . ?
Cl1 O2A O4A Cl1 0.0 . . . . ?
O4B O2A O4A O2B -110.7(65) . . . . ?
Cl1 O2A O4A O2B -48.0(13) . . . . ?
O4B O2A O4A O4B 0.000(7) . . . . ?
Cl1 O2A O4A O4B 62.6(61) . . . . ?
O2 Cl1 O5A O5B -32.2(25) . . . . ?
O3 Cl1 O5A O5B 0.9(27) . . . . ?
O3A Cl1 O5A O5B 15.1(40) . . . . ?
O4B Cl1 O5A O5B -157.4(17) . . . . ?
O5B Cl1 O5A O5B 0.000(4) . . . . ?
O4 Cl1 O5A O5B 103.3(15) . . . . ?
O5 Cl1 O5A O5B -127.1(15) . . . . ?
O4A Cl1 O5A O5B 130.3(15) . . . . ?
O3B Cl1 O5A O5B -47.3(17) . . . . ?
O2A Cl1 O5A O5B -179.3(24) . . . . ?
O2B Cl1 O5A O5B 68.2(16) . . . . ?
O3B O3A O2B Cl1 42.6(15) . . . . ?
Cl1 O3A O2B Cl1 0.000(2) . . . . ?
O3B O3A O2B O4A 80.1(20) . . . . ?
Cl1 O3A O2B O4A 37.5(10) . . . . ?
O2 Cl1 O2B O3A -18.8(14) . . . . ?
O3 Cl1 O2B O3A -134.5(14) . . . . ?
O3A Cl1 O2B O3A 0.000(2) . . . . ?
O4B Cl1 O2B O3A 81.9(17) . . . . ?
O5B Cl1 O2B O3A -114.7(17) . . . . ?
O4 Cl1 O2B O3A 122.4(21) . . . . ?
O5 Cl1 O2B O3A 64.8(27) . . . . ?
O4A Cl1 O2B O3A 130.7(16) . . . . ?
O3B Cl1 O2B O3A -35.5(14) . . . . ?
O5A Cl1 O2B O3A -158.3(16) . . . . ?
O2A Cl1 O2B O3A 83.4(20) . . . . ?
O2 Cl1 O2B O4A -149.5(10) . . . . ?
O3 Cl1 O2B O4A 94.8(10) . . . . ?
O3A Cl1 O2B O4A -130.7(16) . . . . ?
O4B Cl1 O2B O4A -48.8(14) . . . . ?
O5B Cl1 O2B O4A 114.6(12) . . . . ?
O4 Cl1 O2B O4A -8.3(14) . . . . ?
O5 Cl1 O2B O4A -65.9(24) . . . . ?
O4A Cl1 O2B O4A 0.0 . . . . ?
O3B Cl1 O2B O4A -166.3(9) . . . . ?
O5A Cl1 O2B O4A 70.9(13) . . . . ?
O2A Cl1 O2B O4A -47.4(17) . . . . ?
Cl1 O4A O2B O3A -39.8(12) . . . . ?
O2A O4A O2B O3A 8.5(22) . . . . ?
O4B O4A O2B O3A -8.4(18) . . . . ?
Cl1 O4A O2B Cl1 0.0 . . . . ?
O2A O4A O2B Cl1 48.3(18) . . . . ?
O4B O4A O2B Cl1 31.4(10) . . . . ?
Cl1 O3A O3B Cl1 0.0 . . . . ?
O2B O3A O3B Cl1 -44.3(16) . . . . ?
O2 Cl1 O3B O3A -2.5(25) . . . . ?
O3 Cl1 O3B O3A 137.7(13) . . . . ?
O3A Cl1 O3B O3A 0.0 . . . . ?
O4B Cl1 O3B O3A -97.2(15) . . . . ?
O5B Cl1 O3B O3A 122.7(16) . . . . ?
O4 Cl1 O3B O3A 17.5(16) . . . . ?
O5 Cl1 O3B O3A -123.1(13) . . . . ?
O4A Cl1 O3B O3A -15.3(38) . . . . ?
O5A Cl1 O3B O3A 156.5(17) . . . . ?
O2A Cl1 O3B O3A -73.7(23) . . . . ?
O2B Cl1 O3B O3A 34.5(14) . . . . ?
Cl1 O2A O4B Cl1 0.000(2) . . . . ?
O4A O2A O4B Cl1 53.4(43) . . . . ?
Cl1 O2A O4B O4A -53.4(43) . . . . ?
O4A O2A O4B O4A 0.000(3) . . . . ?
O2 Cl1 O4B O2A 90.5(49) . . . . ?
O3 Cl1 O4B O2A -133.4(47) . . . . ?
O3A Cl1 O4B O2A 60.2(50) . . . . ?
O5B Cl1 O4B O2A -149.6(46) . . . . ?
O4 Cl1 O4B O2A -18.5(50) . . . . ?
O5 Cl1 O4B O2A 171.6(59) . . . . ?
O4A Cl1 O4B O2A -43.1(48) . . . . ?
O3B Cl1 O4B O2A 119.6(48) . . . . ?
O5A Cl1 O4B O2A -122.7(49) . . . . ?
O2A Cl1 O4B O2A 0.000(4) . . . . ?
O2B Cl1 O4B O2A 3.5(54) . . . . ?
O2 Cl1 O4B O4A 133.7(10) . . . . ?
O3 Cl1 O4B O4A -90.3(12) . . . . ?
O3A Cl1 O4B O4A 103.4(13) . . . . ?
O5B Cl1 O4B O4A -106.4(20) . . . . ?
O4 Cl1 O4B O4A 24.7(8) . . . . ?
O5 Cl1 O4B O4A -145.3(19) . . . . ?
O4A Cl1 O4B O4A 0.0 . . . . ?
O3B Cl1 O4B O4A 162.7(10) . . . . ?
O5A Cl1 O4B O4A -79.5(12) . . . . ?
O2A Cl1 O4B O4A 43.1(48) . . . . ?
O2B Cl1 O4B O4A 46.6(13) . . . . ?
Cl1 O4A O4B O2A 106.3(68) . . . . ?
O2A O4A O4B O2A 0.000(8) . . . . ?
O2B O4A O4B O2A 72.2(68) . . . . ?
Cl1 O4A O4B Cl1 0.0 . . . . ?
O2A O4A O4B Cl1 -106.3(68) . . . . ?
O2B O4A O4B Cl1 -34.1(11) . . . . ?
Cl1 O5A O5B Cl1 0.000(3) . . . . ?
O2 Cl1 O5B O5A 159.7(16) . . . . ?
O3 Cl1 O5B O5A -1.1(31) . . . . ?
O3A Cl1 O5B O5A -174.0(17) . . . . ?
O4B Cl1 O5B O5A 37.0(25) . . . . ?
O4 Cl1 O5B O5A -91.0(16) . . . . ?
O5 Cl1 O5B O5A 58.9(16) . . . . ?
O4A Cl1 O5B O5A -55.1(17) . . . . ?
O3B Cl1 O5B O5A 136.9(16) . . . . ?
O5A Cl1 O5B O5A 0.000(4) . . . . ?
O2A Cl1 O5B O5A 1.7(63) . . . . ?
O2B Cl1 O5B O5A -121.3(15) . . . . ?
O9A Cl2 O6A O9A 0.000(3) . . . . ?
O9 Cl2 O6A O9A 102.0(17) . . . . ?
O7A Cl2 O6A O9A -127.7(15) . . . . ?
O8A Cl2 O6A O9A 116.5(16) . . . . ?
O6 Cl2 O6A O9A -147.6(14) . . . . ?
O8 Cl2 O6A O9A -34.4(13) . . . . ?
O7 Cl2 O6A O9A 79.7(19) . . . . ?
O9 Cl2 O9A O6A -51.8(11) . . . . ?
O7A Cl2 O9A O6A 84.6(18) . . . . ?
O8A Cl2 O9A O6A -84.1(13) . . . . ?
O6 Cl2 O9A O6A 71.6(29) . . . . ?
O8 Cl2 O9A O6A 122.6(22) . . . . ?
O6A Cl2 O9A O6A 0.000(3) . . . . ?
O7 Cl2 O9A O6A -151.8(7) . . . . ?
Cl2 O6A O9A Cl2 0.000(4) . . . . ?
